data_1573607
loop_
_publ_author_name
'Roy, Nabanita'
'Ghosh, Subhajit'
'Dutta, Abhishek'
'Dastidar, Parthasarathi'

_publ_section_title
;
 Designing Anti-bacterial Supramolecular Gels from Primary Ammonium
 Dicarboxylate (PAD) salts for Self-Delivery Applications
;
_journal_name_full 'Faraday Discussions'
_journal_paper_doi 10.1039/D4FD00154K
_journal_year 2024
_chemical_formula_moiety 'C6 H8 O4, 2(C10 H13 N2)'
_chemical_formula_sum 'C26 H34 N4 O4'
_chemical_formula_weight 466.57
_chemical_name_systematic ADP-2TRYPTSALT
_space_group_crystal_system monoclinic
_space_group_IT_number 14
_space_group_name_Hall '-P 2yn'
_space_group_name_H-M_alt 'P 1 21/n 1'
_atom_sites_solution_hydrogens geom
_atom_sites_solution_primary iterative
_audit_creation_date 2022-10-10
_audit_creation_method
;
Olex2 1.3
(compiled 2020.11.12 svn.r5f609507 for OlexSys, GUI svn.r6408)
;
_audit_update_record
;
2024-09-23 deposited with the CCDC.	2025-01-06 downloaded from the CCDC.
;
_cell_angle_alpha 90
_cell_angle_beta 96.993(9)
_cell_angle_gamma 90
_cell_formula_units_Z 2
_cell_length_a 9.788(6)
_cell_length_b 6.098(4)
_cell_length_c 21.090(14)
_cell_measurement_reflns_used 5874
_cell_measurement_temperature 296(2)
_cell_measurement_theta_max 24.84
_cell_measurement_theta_min 2.20
_cell_volume 1249.4(14)
_computing_cell_refinement 'SAINT V8.38A (Bruker, 2018)'
_computing_data_reduction 'SAINT V8.38A (Bruker, 2018)'
_computing_molecular_graphics 'Olex2 1.3 (Dolomanov et al., 2009)'
_computing_publication_material 'Olex2 1.3 (Dolomanov et al., 2009)'
_computing_structure_refinement 'SHELXL 2018/3 (Sheldrick, 2015)'
_computing_structure_solution 'olex2.solve 1.3 (Bourhis et al., 2015)'
_diffrn_ambient_temperature 296.15
_diffrn_measured_fraction_theta_full 1.000
_diffrn_measured_fraction_theta_max 1.000
_diffrn_measurement_device_type 'Bruker APEX-II CCD'
_diffrn_measurement_method '\f and \w scans'
_diffrn_radiation_type MoK\a
_diffrn_radiation_wavelength 0.71073
_diffrn_reflns_av_R_equivalents 0.0323
_diffrn_reflns_av_unetI/netI 0.0182
_diffrn_reflns_Laue_measured_fraction_full 1.000
_diffrn_reflns_Laue_measured_fraction_max 1.000
_diffrn_reflns_limit_h_max 11
_diffrn_reflns_limit_h_min -11
_diffrn_reflns_limit_k_max 7
_diffrn_reflns_limit_k_min -7
_diffrn_reflns_limit_l_max 25
_diffrn_reflns_limit_l_min -25
_diffrn_reflns_number 17992
_diffrn_reflns_point_group_measured_fraction_full 1.000
_diffrn_reflns_point_group_measured_fraction_max 1.000
_diffrn_reflns_theta_full 25.025
_diffrn_reflns_theta_max 25.025
_diffrn_reflns_theta_min 1.946
_diffrn_source_current 30.0
_diffrn_source_power 1.35
_diffrn_source_voltage 45.0
_diffrn_standards_number 0
_exptl_absorpt_coefficient_mu 0.085
_exptl_absorpt_correction_T_max 0.7452
_exptl_absorpt_correction_T_min 0.6995
_exptl_absorpt_correction_type multi-scan
_exptl_absorpt_process_details
;
SADABS-2016/2 (Bruker,2016/2) was used for absorption correction.
wR2(int) was 0.1166 before and 0.0427 after correction.
The Ratio of minimum to maximum transmission is 0.9387.
The \l/2 correction factor is Not present.
;
_exptl_crystal_colour 'clear yellowish colourless'
_exptl_crystal_colour_lustre clear
_exptl_crystal_colour_modifier yellowish
_exptl_crystal_colour_primary colourless
_exptl_crystal_density_diffrn 1.240
_exptl_crystal_description block
_exptl_crystal_F_000 500
_exptl_crystal_preparation 'methanol solution'
_exptl_crystal_recrystallization_method 'slow evaporation in beaker'
_exptl_crystal_size_max 0.4
_exptl_crystal_size_mid 0.1
_exptl_crystal_size_min 0.03
_refine_diff_density_max 0.194
_refine_diff_density_min -0.166
_refine_diff_density_rms 0.034
_refine_ls_extinction_coef 0.047(3)
_refine_ls_extinction_expression Fc^*^=kFc[1+0.001xFc^2^\l^3^/sin(2\q)]^-1/4^
_refine_ls_extinction_method 'SHELXL-2018/3 (Sheldrick 2018)'
_refine_ls_goodness_of_fit_ref 1.063
_refine_ls_hydrogen_treatment constr
_refine_ls_matrix_type full
_refine_ls_number_parameters 156
_refine_ls_number_reflns 2211
_refine_ls_number_restraints 0
_refine_ls_restrained_S_all 1.063
_refine_ls_R_factor_all 0.0439
_refine_ls_R_factor_gt 0.0362
_refine_ls_shift/su_max 0.000
_refine_ls_shift/su_mean 0.000
_refine_ls_structure_factor_coef Fsqd
_refine_ls_weighting_details 'w=1/[\s^2^(Fo^2^)+(0.0448P)^2^+0.3101P] where P=(Fo^2^+2Fc^2^)/3'
_refine_ls_weighting_scheme calc
_refine_ls_wR_factor_gt 0.0909
_refine_ls_wR_factor_ref 0.0964
_reflns_Friedel_coverage 0.000
_reflns_number_gt 1878
_reflns_number_total 2211
_reflns_threshold_expression 'I > 2\s(I)'
_cod_data_source_file d4fd00154k2.cif
_cod_data_source_block nr290622_0m_a
_cod_original_cell_volume 1249.3(14)
_cod_database_code 1573607
_shelx_shelxl_version_number 2018/3
_shelx_space_group_comment
;
The symmetry employed for this shelxl refinement is uniquely defined
by the following loop, which should always be used as a source of
symmetry information in preference to the above space-group names.
They are only intended as comments.
;
_shelx_estimated_absorpt_t_max 0.997
_shelx_estimated_absorpt_t_min 0.967
_olex2_refinement_description
;
1. Fixed Uiso
 At 1.2 times of:
  All C(H) groups, All C(H,H) groups, All N(H) groups
 At 1.5 times of:
  All N(H,H,H) groups
2.a Secondary CH2 refined with riding coordinates:
 C2(H2A,H2B), C1(H1D,H1E), C4(H4A,H4B), C5(H5A,H5B)
2.b Aromatic/amide H refined with riding coordinates:
 N2(H2), C7(H7), C8(H8), C11(H11), C9(H9), C10(H10)
2.c Idealised Me refined as rotating group:
 N1(H1A,H1B,H1C)
;
_olex2_exptl_crystal_mounting_method loop
_olex2_submission_original_sample_id ADP-2TRYPT
_olex2_submission_special_instructions 'No special instructions were received'

loop_
_space_group_symop_operation_xyz
'x, y, z'
'-x+1/2, y+1/2, -z+1/2'
'-x, -y, -z'
'x-1/2, -y-1/2, z-1/2'

loop_
_atom_site_label
_atom_site_type_symbol
_atom_site_fract_x
_atom_site_fract_y
_atom_site_fract_z
_atom_site_U_iso_or_equiv
_atom_site_adp_type
_atom_site_occupancy
_atom_site_site_symmetry_order
_atom_site_calc_flag
_atom_site_refinement_flags_posn
_atom_site_refinement_flags_adp
_atom_site_refinement_flags_occupancy
_atom_site_disorder_assembly
_atom_site_disorder_group
O2 O 0.72653(11) 1.07154(17) 0.32633(5) 0.0512(3) Uani 1 1 d . . . . .
O1 O 0.85423(12) 0.78488(18) 0.35114(6) 0.0637(4) Uani 1 1 d . . . . .
N1 N 0.65971(12) 0.49409(19) 0.29722(5) 0.0390(3) Uani 1 1 d . . . . .
H1A H 0.682570 0.358136 0.309690 0.058 Uiso 1 1 calc R U . . .
H1B H 0.723043 0.587354 0.315033 0.058 Uiso 1 1 calc R U . . .
H1C H 0.654979 0.502917 0.254884 0.058 Uiso 1 1 calc R U . . .
N2 N 0.43490(12) 0.98667(19) 0.15407(6) 0.0436(3) Uani 1 1 d . . . . .
H2 H 0.469238 1.108750 0.143093 0.052 Uiso 1 1 calc R U . . .
C6 C 0.40052(13) 0.6868(2) 0.21155(7) 0.0347(3) Uani 1 1 d . . . . .
C3 C 0.81049(13) 0.9692(2) 0.36461(6) 0.0348(3) Uani 1 1 d . . . . .
C12 C 0.30502(13) 0.6849(2) 0.15435(6) 0.0363(3) Uani 1 1 d . . . . .
C13 C 0.32941(14) 0.8745(2) 0.11935(7) 0.0383(3) Uani 1 1 d . . . . .
C7 C 0.47655(14) 0.8728(2) 0.20897(7) 0.0393(3) Uani 1 1 d . . . . .
H7 H 0.546846 0.916360 0.240097 0.047 Uiso 1 1 calc R U . . .
C2 C 0.86188(15) 1.0698(2) 0.42844(6) 0.0405(4) Uani 1 1 d . . . . .
H2A H 0.785159 1.080582 0.453372 0.049 Uiso 1 1 calc R U . . .
H2B H 0.892951 1.217755 0.421243 0.049 Uiso 1 1 calc R U . . .
C1 C 0.97802(15) 0.9471(2) 0.46770(6) 0.0400(3) Uani 1 1 d . . . . .
H1D H 1.056658 0.940750 0.443854 0.048 Uiso 1 1 calc R U . . .
H1E H 0.948633 0.797778 0.474327 0.048 Uiso 1 1 calc R U . . .
C4 C 0.52290(15) 0.5509(3) 0.31746(7) 0.0451(4) Uani 1 1 d . . . . .
H4A H 0.524718 0.702194 0.331790 0.054 Uiso 1 1 calc R U . . .
H4B H 0.506580 0.458898 0.353285 0.054 Uiso 1 1 calc R U . . .
C5 C 0.40574(15) 0.5217(2) 0.26439(7) 0.0453(4) Uani 1 1 d . . . . .
H5A H 0.412670 0.376565 0.246207 0.054 Uiso 1 1 calc R U . . .
H5B H 0.319658 0.528140 0.282746 0.054 Uiso 1 1 calc R U . . .
C8 C 0.25176(17) 0.9241(3) 0.06127(8) 0.0528(4) Uani 1 1 d . . . . .
H8 H 0.269449 1.049135 0.038373 0.063 Uiso 1 1 calc R U . . .
C11 C 0.19816(17) 0.5440(3) 0.13012(8) 0.0526(4) Uani 1 1 d . . . . .
H11 H 0.179485 0.418250 0.152472 0.063 Uiso 1 1 calc R U . . .
C9 C 0.14801(19) 0.7814(3) 0.03907(8) 0.0657(5) Uani 1 1 d . . . . .
H9 H 0.094424 0.810852 0.000508 0.079 Uiso 1 1 calc R U . . .
C10 C 0.12154(19) 0.5933(3) 0.07326(9) 0.0678(5) Uani 1 1 d . . . . .
H10 H 0.050617 0.499897 0.057108 0.081 Uiso 1 1 calc R U . . .

loop_
_atom_site_aniso_label
_atom_site_aniso_U_11
_atom_site_aniso_U_22
_atom_site_aniso_U_33
_atom_site_aniso_U_23
_atom_site_aniso_U_13
_atom_site_aniso_U_12
O2 0.0640(7) 0.0407(6) 0.0428(6) 0.0002(5) -0.0176(5) 0.0085(5)
O1 0.0601(7) 0.0508(7) 0.0728(8) -0.0278(6) -0.0217(6) 0.0229(6)
N1 0.0448(7) 0.0367(6) 0.0345(6) 0.0014(5) 0.0007(5) 0.0060(5)
N2 0.0437(7) 0.0336(6) 0.0523(7) 0.0053(5) 0.0005(6) -0.0097(5)
C6 0.0282(7) 0.0330(7) 0.0432(8) -0.0010(6) 0.0057(6) -0.0007(5)
C3 0.0345(7) 0.0337(7) 0.0353(7) -0.0005(6) 0.0011(6) 0.0015(6)
C12 0.0338(7) 0.0348(7) 0.0410(8) -0.0057(6) 0.0077(6) -0.0033(6)
C13 0.0374(7) 0.0369(7) 0.0408(8) -0.0038(6) 0.0057(6) -0.0009(6)
C7 0.0321(7) 0.0378(7) 0.0467(8) -0.0013(6) -0.0011(6) -0.0037(6)
C2 0.0477(8) 0.0391(8) 0.0330(7) -0.0028(6) -0.0015(6) 0.0051(6)
C1 0.0454(8) 0.0429(8) 0.0304(7) 0.0002(6) -0.0005(6) 0.0036(6)
C4 0.0489(9) 0.0495(9) 0.0383(8) 0.0036(7) 0.0109(7) 0.0061(7)
C5 0.0411(8) 0.0425(8) 0.0528(9) 0.0061(7) 0.0073(7) -0.0045(6)
C8 0.0611(10) 0.0523(9) 0.0438(9) 0.0034(7) 0.0011(8) -0.0003(8)
C11 0.0510(9) 0.0497(9) 0.0562(10) -0.0056(7) 0.0032(8) -0.0177(7)
C9 0.0685(12) 0.0781(13) 0.0453(9) -0.0057(9) -0.0135(8) -0.0058(10)
C10 0.0636(11) 0.0747(13) 0.0598(11) -0.0120(10) -0.0134(9) -0.0251(10)

loop_
_atom_type_symbol
_atom_type_description
_atom_type_scat_dispersion_real
_atom_type_scat_dispersion_imag
_atom_type_scat_source
C C 0.0033 0.0016 'International Tables Vol C Tables 4.2.6.8 and 6.1.1.4'
H H 0.0000 0.0000 'International Tables Vol C Tables 4.2.6.8 and 6.1.1.4'
N N 0.0061 0.0033 'International Tables Vol C Tables 4.2.6.8 and 6.1.1.4'
O O 0.0106 0.0060 'International Tables Vol C Tables 4.2.6.8 and 6.1.1.4'

loop_
_geom_angle_atom_site_label_1
_geom_angle_atom_site_label_2
_geom_angle_atom_site_label_3
_geom_angle
_geom_angle_site_symmetry_1
_geom_angle_site_symmetry_3
_geom_angle_publ_flag
H1A N1 H1B 109.5 . . ?
H1A N1 H1C 109.5 . . ?
H1B N1 H1C 109.5 . . ?
C4 N1 H1A 109.5 . . ?
C4 N1 H1B 109.5 . . ?
C4 N1 H1C 109.5 . . ?
C13 N2 H2 125.5 . . ?
C7 N2 H2 125.5 . . ?
C7 N2 C13 108.99(12) . . ?
C12 C6 C5 125.46(12) . . ?
C7 C6 C12 106.07(12) . . ?
C7 C6 C5 128.35(13) . . ?
O2 C3 O1 121.38(13) . . ?
O2 C3 C2 119.74(12) . . ?
O1 C3 C2 118.88(12) . . ?
C13 C12 C6 107.44(12) . . ?
C11 C12 C6 133.89(14) . . ?
C11 C12 C13 118.63(14) . . ?
N2 C13 C12 107.10(13) . . ?
N2 C13 C8 130.88(14) . . ?
C8 C13 C12 122.00(14) . . ?
N2 C7 H7 124.8 . . ?
C6 C7 N2 110.39(12) . . ?
C6 C7 H7 124.8 . . ?
C3 C2 H2A 108.4 . . ?
C3 C2 H2B 108.4 . . ?
C3 C2 C1 115.60(12) . . ?
H2A C2 H2B 107.4 . . ?
C1 C2 H2A 108.4 . . ?
C1 C2 H2B 108.4 . . ?
C2 C1 C1 112.97(15) . 3_776 ?
C2 C1 H1D 109.0 . . ?
C2 C1 H1E 109.0 . . ?
C1 C1 H1D 109.0 3_776 . ?
C1 C1 H1E 109.0 3_776 . ?
H1D C1 H1E 107.8 . . ?
N1 C4 H4A 109.0 . . ?
N1 C4 H4B 109.0 . . ?
N1 C4 C5 112.72(13) . . ?
H4A C4 H4B 107.8 . . ?
C5 C4 H4A 109.0 . . ?
C5 C4 H4B 109.0 . . ?
C6 C5 C4 115.17(12) . . ?
C6 C5 H5A 108.5 . . ?
C6 C5 H5B 108.5 . . ?
C4 C5 H5A 108.5 . . ?
C4 C5 H5B 108.5 . . ?
H5A C5 H5B 107.5 . . ?
C13 C8 H8 121.2 . . ?
C9 C8 C13 117.57(16) . . ?
C9 C8 H8 121.2 . . ?
C12 C11 H11 120.3 . . ?
C10 C11 C12 119.35(16) . . ?
C10 C11 H11 120.3 . . ?
C8 C9 H9 119.3 . . ?
C8 C9 C10 121.32(16) . . ?
C10 C9 H9 119.3 . . ?
C11 C10 C9 121.13(16) . . ?
C11 C10 H10 119.4 . . ?
C9 C10 H10 119.4 . . ?

loop_
_geom_bond_atom_site_label_1
_geom_bond_atom_site_label_2
_geom_bond_distance
_geom_bond_site_symmetry_2
_geom_bond_publ_flag
O2 C3 1.2469(17) . ?
O1 C3 1.2478(18) . ?
N1 H1A 0.8900 . ?
N1 H1B 0.8900 . ?
N1 H1C 0.8900 . ?
N1 C4 1.495(2) . ?
N2 H2 0.8600 . ?
N2 C13 1.3734(19) . ?
N2 C7 1.369(2) . ?
C6 C12 1.433(2) . ?
C6 C7 1.361(2) . ?
C6 C5 1.498(2) . ?
C3 C2 1.509(2) . ?
C12 C13 1.407(2) . ?
C12 C11 1.401(2) . ?
C13 C8 1.394(2) . ?
C7 H7 0.9300 . ?
C2 H2A 0.9700 . ?
C2 H2B 0.9700 . ?
C2 C1 1.519(2) . ?
C1 C1 1.522(3) 3_776 ?
C1 H1D 0.9700 . ?
C1 H1E 0.9700 . ?
C4 H4A 0.9700 . ?
C4 H4B 0.9700 . ?
C4 C5 1.512(2) . ?
C5 H5A 0.9700 . ?
C5 H5B 0.9700 . ?
C8 H8 0.9300 . ?
C8 C9 1.375(2) . ?
C11 H11 0.9300 . ?
C11 C10 1.368(3) . ?
C9 H9 0.9300 . ?
C9 C10 1.396(3) . ?
C10 H10 0.9300 . ?

loop_
_geom_torsion_atom_site_label_1
_geom_torsion_atom_site_label_2
_geom_torsion_atom_site_label_3
_geom_torsion_atom_site_label_4
_geom_torsion
_geom_torsion_site_symmetry_1
_geom_torsion_site_symmetry_2
_geom_torsion_site_symmetry_3
_geom_torsion_site_symmetry_4
_geom_torsion_publ_flag
O2 C3 C2 C1 -171.93(13) . . . . ?
O1 C3 C2 C1 7.5(2) . . . . ?
N1 C4 C5 C6 -71.13(17) . . . . ?
N2 C13 C8 C9 -177.74(16) . . . . ?
C6 C12 C13 N2 -0.22(15) . . . . ?
C6 C12 C13 C8 -178.94(13) . . . . ?
C6 C12 C11 C10 178.02(16) . . . . ?
C3 C2 C1 C1 -178.19(15) . . . 3_776 ?
C12 C6 C7 N2 -0.01(15) . . . . ?
C12 C6 C5 C4 175.75(13) . . . . ?
C12 C13 C8 C9 0.6(2) . . . . ?
C12 C11 C10 C9 0.0(3) . . . . ?
C13 N2 C7 C6 -0.12(16) . . . . ?
C13 C12 C11 C10 0.5(2) . . . . ?
C13 C8 C9 C10 -0.2(3) . . . . ?
C7 N2 C13 C12 0.21(15) . . . . ?
C7 N2 C13 C8 178.78(15) . . . . ?
C7 C6 C12 C13 0.14(15) . . . . ?
C7 C6 C12 C11 -177.62(16) . . . . ?
C7 C6 C5 C4 -8.7(2) . . . . ?
C5 C6 C12 C13 176.51(13) . . . . ?
C5 C6 C12 C11 -1.2(2) . . . . ?
C5 C6 C7 N2 -176.24(13) . . . . ?
C8 C9 C10 C11 -0.1(3) . . . . ?
C11 C12 C13 N2 177.94(13) . . . . ?
C11 C12 C13 C8 -0.8(2) . . . . ?
